data_7041043
loop_
_publ_author_name
"O' Donoghue, Richard"
'Peeters, Daniel'
'Rogalla, Detlef'
'Becker, Hans-Werner'
'Rechmann, Julian'
'Henke, Sebastian'
'Winter, Manuela'
'Devi, Anjana'

_publ_section_title
;
 Systematic molecular engineering of Zn-ketoiminates for application as
 precursors in atomic layer depositions of zinc oxide.
;
_journal_issue 47
_journal_name_full 'Dalton transactions (Cambridge, England : 2003)'
_journal_page_first 19012
_journal_page_last 19023
_journal_paper_doi 10.1039/c6dt03571j
_journal_volume 45
_journal_year 2016
_chemical_formula_moiety 'C18 H32 N2 O4 Zn'
_chemical_formula_sum 'C18 H32 N2 O4 Zn'
_chemical_formula_weight 405.82
_space_group_crystal_system monoclinic
_space_group_IT_number 13
_space_group_name_Hall '-P 2yac'
_space_group_name_H-M_alt 'P 1 2/n 1'
_symmetry_space_group_name_Hall '-P 2yac'
_symmetry_space_group_name_H-M 'P 1 2/n 1'
_atom_sites_solution_hydrogens geom
_atom_sites_solution_primary direct
_audit_creation_date 2015-09-22
_audit_creation_method
;
Olex2 1.2
(compiled 2015.01.26 svn.r3151 for OlexSys, GUI svn.r4998)
;
_audit_update_record
;
2016-09-05 deposited with the CCDC.
2016-10-24 downloaded from the CCDC.
;
_cell_angle_alpha 90
_cell_angle_beta 95.0814(19)
_cell_angle_gamma 90
_cell_formula_units_Z 2
_cell_length_a 10.1081(2)
_cell_length_b 5.45455(12)
_cell_length_c 17.4938(4)
_cell_measurement_reflns_used 9791
_cell_measurement_temperature 106
_cell_measurement_theta_max 28.8029
_cell_measurement_theta_min 2.9473
_cell_volume 960.73(4)
_computing_cell_refinement
;
CrysAlisPro, Oxford Diffraction Ltd.,
Version 1.171.34.44 (release 25-10-2010 CrysAlis171 .NET)
(compiled Oct 25 2010,18:11:34)
;
_computing_data_collection
;
CrysAlisPro, Oxford Diffraction Ltd.,
Version 1.171.34.44 (release 25-10-2010 CrysAlis171 .NET)
(compiled Oct 25 2010,18:11:34)
;
_computing_data_reduction
;
CrysAlisPro, Oxford Diffraction Ltd.,
Version 1.171.34.44 (release 25-10-2010 CrysAlis171 .NET)
(compiled Oct 25 2010,18:11:34)
;
_computing_molecular_graphics 'Olex2 (Dolomanov et al., 2009)'
_computing_publication_material 'Olex2 (Dolomanov et al., 2009)'
_computing_structure_refinement 'ShelXL (Sheldrick, 2008)'
_computing_structure_solution 'ShelXS (Sheldrick, 2008)'
_diffrn_ambient_temperature 106
_diffrn_detector_area_resol_mean 8.4171
_diffrn_measured_fraction_theta_full 0.997
_diffrn_measured_fraction_theta_max 0.991
_diffrn_measurement_details
;
  1 omega  -55.00   57.00   1.0000   20.0000
omega____ theta____ kappa____ phi______ frames
    -       20.8506  -38.0000   30.0000 112

  2 omega -104.00    5.00   1.0000   20.0000
omega____ theta____ kappa____ phi______ frames
    -      -24.2881  -66.0000  177.0000 109

  3 omega  -19.00  119.00   1.0000   20.0000
omega____ theta____ kappa____ phi______ frames
    -       20.8506   77.0000  -60.0000 138

  4 omega   34.00  121.00   1.0000   20.0000
omega____ theta____ kappa____ phi______ frames
    -       20.8506  179.0000  -60.0000 87

  5 omega  -19.00  119.00   1.0000   20.0000
omega____ theta____ kappa____ phi______ frames
    -       20.8506   77.0000  120.0000 138

  6 omega -122.00  -32.00   1.0000   20.0000
omega____ theta____ kappa____ phi______ frames
    -      -24.2881  179.0000  -90.0000 90

  7 omega -122.00  -32.00   1.0000   20.0000
omega____ theta____ kappa____ phi______ frames
    -      -24.2881  179.0000 -180.0000 90

  8 omega -115.00   14.00   1.0000   20.0000
omega____ theta____ kappa____ phi______ frames
    -      -24.2881  -38.0000    0.0000 129

  9 omega  -18.00   32.00   1.0000   20.0000
omega____ theta____ kappa____ phi______ frames
    -       20.8506   38.0000  -90.0000 50
;
_diffrn_measurement_device_type 'Xcalibur, Sapphire2, large Be window'
_diffrn_measurement_method '\w scans'
_diffrn_orient_matrix_UB_11 -0.0382754000
_diffrn_orient_matrix_UB_12 -0.0419855000
_diffrn_orient_matrix_UB_13 0.0294629000
_diffrn_orient_matrix_UB_21 0.0490512000
_diffrn_orient_matrix_UB_22 -0.0895608000
_diffrn_orient_matrix_UB_23 0.0106570000
_diffrn_orient_matrix_UB_31 0.0330372000
_diffrn_orient_matrix_UB_32 0.0844310000
_diffrn_orient_matrix_UB_33 0.0259847000
_diffrn_radiation_monochromator graphite
_diffrn_radiation_type MoK\a
_diffrn_radiation_wavelength 0.71073
_diffrn_reflns_av_R_equivalents 0.0289
_diffrn_reflns_av_unetI/netI 0.0163
_diffrn_reflns_Laue_measured_fraction_full 0.997
_diffrn_reflns_Laue_measured_fraction_max 0.991
_diffrn_reflns_limit_h_max 13
_diffrn_reflns_limit_h_min -13
_diffrn_reflns_limit_k_max 7
_diffrn_reflns_limit_k_min -7
_diffrn_reflns_limit_l_max 22
_diffrn_reflns_limit_l_min -22
_diffrn_reflns_number 15203
_diffrn_reflns_point_group_measured_fraction_full 0.997
_diffrn_reflns_point_group_measured_fraction_max 0.991
_diffrn_reflns_theta_full 26.000
_diffrn_reflns_theta_max 27.494
_diffrn_reflns_theta_min 3.735
_diffrn_source 'Enhance (Mo) X-ray Source'
_exptl_absorpt_coefficient_mu 1.302
_exptl_absorpt_correction_T_max 1.00000
_exptl_absorpt_correction_T_min 0.91570
_exptl_absorpt_correction_type multi-scan
_exptl_absorpt_process_details
;
CrysAlisPro, Oxford Diffraction Ltd.,
Version 1.171.34.44 (release 25-10-2010 CrysAlis171 .NET)
(compiled Oct 25 2010,18:11:34)
Empirical absorption correction using spherical harmonics,
 implemented in SCALE3 ABSPACK scaling algorithm.
;
_exptl_crystal_colour colourless
_exptl_crystal_colour_primary colourless
_exptl_crystal_density_diffrn 1.403
_exptl_crystal_description prism
_exptl_crystal_F_000 432
_exptl_crystal_size_max 0.15
_exptl_crystal_size_mid 0.13
_exptl_crystal_size_min 0.05
_refine_diff_density_max 0.451
_refine_diff_density_min -0.167
_refine_diff_density_rms 0.065
_refine_ls_extinction_method none
_refine_ls_goodness_of_fit_ref 1.118
_refine_ls_hydrogen_treatment constr
_refine_ls_matrix_type full
_refine_ls_number_parameters 117
_refine_ls_number_reflns 2173
_refine_ls_number_restraints 0
_refine_ls_restrained_S_all 1.118
_refine_ls_R_factor_all 0.0251
_refine_ls_R_factor_gt 0.0225
_refine_ls_shift/su_max 0.000
_refine_ls_shift/su_mean 0.000
_refine_ls_structure_factor_coef Fsqd
_refine_ls_weighting_details 'w=1/[\s^2^(Fo^2^)+(0.0279P)^2^+0.4412P] where P=(Fo^2^+2Fc^2^)/3'
_refine_ls_weighting_scheme calc
_refine_ls_wR_factor_gt 0.0562
_refine_ls_wR_factor_ref 0.0572
_reflns_Friedel_coverage 0.000
_reflns_number_gt 2052
_reflns_number_total 2173
_reflns_threshold_expression 'I > 2\s(I)'
_cod_data_source_file c6dt03571j2.cif
_cod_data_source_block cvd364
_cod_depositor_comments 'Adding full bibliography for 7041043--7041046.cif.'
_cod_database_code 7041043
_shelx_space_group_comment
;
The symmetry employed for this shelxl refinement is uniquely defined
by the following loop, which should always be used as a source of
symmetry information in preference to the above space-group names.
They are only intended as comments.
;
_reflns_odcompleteness_completeness 99.77
_reflns_odcompleteness_iscentric 1
_reflns_odcompleteness_theta 26.32
_olex2_refinement_description
;
1. Fixed Uiso
 At 1.2 times of:
  All C(H) groups, All C(H,H) groups
 At 1.5 times of:
  All C(H,H,H) groups
2.a Secondary CH2 refined with riding coordinates:
 C6(H6A,H6B), C8(H8A,H8B), C7(H7A,H7B)
2.b Aromatic/amide H refined with riding coordinates:
 C3(H3)
2.c Idealised Me refined as rotating group:
 C5(H5A,H5B,H5C), C1(H1A,H1B,H1C), C9(H9A,H9B,H9C)
;
_shelx_shelxl_version_number 2014/7
_olex2_submission_special_instructions 'No special instructions were received'

loop_
_space_group_symop_operation_xyz
'x, y, z'
'-x+1/2, y, -z+1/2'
'-x, -y, -z'
'x-1/2, -y, z-1/2'

loop_
_atom_site_label
_atom_site_type_symbol
_atom_site_fract_x
_atom_site_fract_y
_atom_site_fract_z
_atom_site_U_iso_or_equiv
_atom_site_adp_type
_atom_site_occupancy
_atom_site_site_symmetry_order
_atom_site_calc_flag
_atom_site_refinement_flags_posn
_atom_site_refinement_flags_adp
_atom_site_refinement_flags_occupancy
Zn1 Zn 0.2500 0.44349(4) 0.2500 0.01057(8) Uani 1 2 d S T P
O1 O 0.28654(9) 0.22992(17) 0.33869(5) 0.01357(19) Uani 1 1 d . . .
C3 C 0.16375(13) 0.4769(2) 0.41983(7) 0.0134(3) Uani 1 1 d . . .
H3 H 0.1501 0.5026 0.4723 0.016 Uiso 1 1 calc R . .
N1 N 0.10317(10) 0.6336(2) 0.29192(6) 0.0115(2) Uani 1 1 d . . .
C2 C 0.24979(13) 0.2891(2) 0.40502(7) 0.0121(3) Uani 1 1 d . . .
C5 C 0.00060(13) 0.8188(3) 0.40027(8) 0.0158(3) Uani 1 1 d . . .
H5A H -0.0915 0.7831 0.3813 0.024 Uiso 1 1 calc GR . .
H5B H 0.0234 0.9857 0.3854 0.024 Uiso 1 1 calc GR . .
H5C H 0.0104 0.8048 0.4563 0.024 Uiso 1 1 calc GR . .
C4 C 0.09252(12) 0.6378(2) 0.36601(7) 0.0122(3) Uani 1 1 d . . .
C1 C 0.30808(14) 0.1334(3) 0.47086(8) 0.0160(3) Uani 1 1 d . . .
H1A H 0.2845 -0.0387 0.4610 0.024 Uiso 1 1 calc GR . .
H1B H 0.2726 0.1870 0.5185 0.024 Uiso 1 1 calc GR . .
H1C H 0.4050 0.1507 0.4758 0.024 Uiso 1 1 calc GR . .
C6 C 0.02168(13) 0.8068(2) 0.24285(8) 0.0145(3) Uani 1 1 d . . .
H6A H 0.0616 0.9724 0.2479 0.017 Uiso 1 1 calc R . .
H6B H -0.0685 0.8154 0.2606 0.017 Uiso 1 1 calc R . .
C8 C -0.06652(13) 0.4960(3) 0.14233(8) 0.0161(3) Uani 1 1 d . . .
H8A H -0.0639 0.4499 0.0878 0.019 Uiso 1 1 calc R . .
H8B H -0.0268 0.3609 0.1745 0.019 Uiso 1 1 calc R . .
C7 C 0.01139(13) 0.7302(3) 0.15891(7) 0.0149(3) Uani 1 1 d . . .
H7A H -0.0315 0.8641 0.1275 0.018 Uiso 1 1 calc R . .
H7B H 0.1021 0.7081 0.1428 0.018 Uiso 1 1 calc R . .
O2 O -0.20043(9) 0.53490(19) 0.15885(6) 0.0187(2) Uani 1 1 d . . .
C9 C -0.27592(14) 0.3164(3) 0.14903(9) 0.0214(3) Uani 1 1 d . . .
H9A H -0.2854 0.2715 0.0946 0.032 Uiso 1 1 calc GR . .
H9B H -0.3640 0.3426 0.1669 0.032 Uiso 1 1 calc GR . .
H9C H -0.2306 0.1841 0.1788 0.032 Uiso 1 1 calc GR . .

loop_
_atom_site_aniso_label
_atom_site_aniso_U_11
_atom_site_aniso_U_22
_atom_site_aniso_U_33
_atom_site_aniso_U_23
_atom_site_aniso_U_13
_atom_site_aniso_U_12
Zn1 0.01097(12) 0.01232(12) 0.00852(11) 0.000 0.00140(7) 0.000
O1 0.0161(5) 0.0141(5) 0.0106(4) 0.0003(4) 0.0021(3) 0.0024(4)
C3 0.0156(6) 0.0153(6) 0.0094(6) -0.0006(5) 0.0019(5) -0.0015(5)
N1 0.0104(5) 0.0113(5) 0.0127(5) 0.0006(4) 0.0003(4) -0.0003(4)
C2 0.0116(6) 0.0129(6) 0.0116(6) 0.0001(5) -0.0001(4) -0.0035(5)
C5 0.0159(6) 0.0152(6) 0.0168(6) -0.0027(5) 0.0039(5) 0.0016(5)
C4 0.0109(6) 0.0109(6) 0.0149(6) -0.0021(5) 0.0022(5) -0.0025(5)
C1 0.0184(7) 0.0172(7) 0.0123(6) 0.0018(5) 0.0004(5) 0.0022(5)
C6 0.0148(6) 0.0123(6) 0.0161(6) 0.0017(5) -0.0009(5) 0.0018(5)
C8 0.0139(6) 0.0182(7) 0.0159(7) -0.0005(5) -0.0001(5) 0.0024(5)
C7 0.0146(6) 0.0158(6) 0.0142(6) 0.0041(5) 0.0000(5) 0.0015(5)
O2 0.0124(5) 0.0163(5) 0.0274(6) -0.0016(4) 0.0012(4) 0.0002(4)
C9 0.0174(7) 0.0185(7) 0.0276(8) 0.0006(6) -0.0011(6) -0.0025(6)

loop_
_atom_type_symbol
_atom_type_description
_atom_type_scat_dispersion_real
_atom_type_scat_dispersion_imag
_atom_type_scat_source
C C 0.0033 0.0016 'International Tables Vol C Tables 4.2.6.8 and 6.1.1.4'
H H 0.0000 0.0000 'International Tables Vol C Tables 4.2.6.8 and 6.1.1.4'
N N 0.0061 0.0033 'International Tables Vol C Tables 4.2.6.8 and 6.1.1.4'
O O 0.0106 0.0060 'International Tables Vol C Tables 4.2.6.8 and 6.1.1.4'
Zn Zn 0.2839 1.4301 'International Tables Vol C Tables 4.2.6.8 and 6.1.1.4'

loop_
_geom_angle_atom_site_label_1
_geom_angle_atom_site_label_2
_geom_angle_atom_site_label_3
_geom_angle
_geom_angle_site_symmetry_1
_geom_angle_site_symmetry_3
O1 Zn1 O1 106.59(6) . 2
O1 Zn1 N1 96.45(4) . .
O1 Zn1 N1 120.44(4) 2 .
O1 Zn1 N1 120.44(4) . 2
O1 Zn1 N1 96.45(4) 2 2
N1 Zn1 N1 117.62(6) . 2
C2 O1 Zn1 121.12(8) . .
C2 C3 H3 115.9 . .
C2 C3 C4 128.16(12) . .
C4 C3 H3 115.9 . .
C4 N1 Zn1 119.99(9) . .
C4 N1 C6 118.24(11) . .
C6 N1 Zn1 120.77(8) . .
O1 C2 C3 126.14(12) . .
O1 C2 C1 114.93(11) . .
C3 C2 C1 118.92(12) . .
H5A C5 H5B 109.5 . .
H5A C5 H5C 109.5 . .
H5B C5 H5C 109.5 . .
C4 C5 H5A 109.5 . .
C4 C5 H5B 109.5 . .
C4 C5 H5C 109.5 . .
C3 C4 C5 115.41(11) . .
N1 C4 C3 123.96(12) . .
N1 C4 C5 120.63(12) . .
C2 C1 H1A 109.5 . .
C2 C1 H1B 109.5 . .
C2 C1 H1C 109.5 . .
H1A C1 H1B 109.5 . .
H1A C1 H1C 109.5 . .
H1B C1 H1C 109.5 . .
N1 C6 H6A 109.2 . .
N1 C6 H6B 109.2 . .
N1 C6 C7 111.85(11) . .
H6A C6 H6B 107.9 . .
C7 C6 H6A 109.2 . .
C7 C6 H6B 109.2 . .
H8A C8 H8B 108.3 . .
C7 C8 H8A 109.9 . .
C7 C8 H8B 109.9 . .
O2 C8 H8A 109.9 . .
O2 C8 H8B 109.9 . .
O2 C8 C7 108.82(11) . .
C6 C7 H7A 108.8 . .
C6 C7 H7B 108.8 . .
C8 C7 C6 113.96(11) . .
C8 C7 H7A 108.8 . .
C8 C7 H7B 108.8 . .
H7A C7 H7B 107.7 . .
C9 O2 C8 111.17(11) . .
O2 C9 H9A 109.5 . .
O2 C9 H9B 109.5 . .
O2 C9 H9C 109.5 . .
H9A C9 H9B 109.5 . .
H9A C9 H9C 109.5 . .
H9B C9 H9C 109.5 . .

loop_
_geom_bond_atom_site_label_1
_geom_bond_atom_site_label_2
_geom_bond_distance
_geom_bond_site_symmetry_2
Zn1 O1 1.9492(9) .
Zn1 O1 1.9492(9) 2
Zn1 N1 2.0020(11) 2
Zn1 N1 2.0020(11) .
O1 C2 1.2903(16) .
C3 H3 0.9500 .
C3 C2 1.3831(19) .
C3 C4 1.4332(19) .
N1 C4 1.3103(17) .
N1 C6 1.4774(16) .
C2 C1 1.5084(18) .
C5 H5A 0.9800 .
C5 H5B 0.9800 .
C5 H5C 0.9800 .
C5 C4 1.5155(18) .
C1 H1A 0.9800 .
C1 H1B 0.9800 .
C1 H1C 0.9800 .
C6 H6A 0.9900 .
C6 H6B 0.9900 .
C6 C7 1.5213(18) .
C8 H8A 0.9900 .
C8 H8B 0.9900 .
C8 C7 1.5153(19) .
C8 O2 1.4248(16) .
C7 H7A 0.9900 .
C7 H7B 0.9900 .
O2 C9 1.4173(17) .
C9 H9A 0.9800 .
C9 H9B 0.9800 .
C9 H9C 0.9800 .

loop_
_geom_torsion_atom_site_label_1
_geom_torsion_atom_site_label_2
_geom_torsion_atom_site_label_3
_geom_torsion_atom_site_label_4
_geom_torsion
Zn1 O1 C2 C3 11.97(18)
Zn1 O1 C2 C1 -168.31(8)
Zn1 N1 C4 C3 -12.56(17)
Zn1 N1 C4 C5 167.66(9)
Zn1 N1 C6 C7 29.13(14)
N1 C6 C7 C8 67.42(14)
C2 C3 C4 N1 -2.4(2)
C2 C3 C4 C5 177.36(13)
C4 C3 C2 O1 3.1(2)
C4 C3 C2 C1 -176.59(13)
C4 N1 C6 C7 -162.29(11)
C6 N1 C4 C3 178.77(12)
C6 N1 C4 C5 -1.02(18)
C7 C8 O2 C9 -176.23(11)
O2 C8 C7 C6 63.74(14)
